data_4028734
loop_
_publ_author_name
'Yu Peng'
'Long Luo'
'Chang-Song Yan'
'Jian-Jian Zhang'
'Ya-Wen Wang'

_publ_contact_author_name
;
;
_publ_section_title
;
 Ni-Catalyzed Reductive Homocoupling of Unactivated Alkyl Bromides at Room
 Temperature and Its Synthetic Application
;
_journal_name_full 'Journal of Organic Chemistry'
_journal_page_first 10960
_journal_page_last 10967
_journal_paper_doi 10.1021/jo401936v
_journal_volume 78
_journal_year 2013
_chemical_formula_moiety 'C18 H23 N2 O4'
_chemical_formula_sum 'C18 H23 N2 O4'
_chemical_formula_weight 331.38
_chemical_name_systematic
;
 ? 
;
_space_group_crystal_system orthorhombic
_space_group_IT_number 61
_space_group_name_Hall '-P 2ac 2ab'
_space_group_name_H-M_alt 'P b c a'
_symmetry_space_group_name_Hall '-P 2ac 2ab'
_symmetry_space_group_name_H-M 'P b c a'
_atom_sites_solution_hydrogens geom
_atom_sites_solution_primary iterative
_atom_sites_solution_secondary difmap
_audit_creation_date 2013-08-14
_audit_creation_method
;
  Olex2 1.2
  (compiled Apr 23 2013 17:54:37, GUI svn.r4466)
;
_cell_angle_alpha 90.00
_cell_angle_beta 90.00
_cell_angle_gamma 90.00
_cell_formula_units_Z 8
_cell_length_a 14.8934(8)
_cell_length_b 11.7913(6)
_cell_length_c 19.2041(18)
_cell_measurement_reflns_used 3173
_cell_measurement_temperature 301.19(10)
_cell_measurement_theta_max 70.5690
_cell_measurement_theta_min 5.3030
_cell_volume 3372.5(4)
_computing_cell_refinement
;
CrysAlisPro, Agilent Technologies,
Version 1.171.36.28 (release 01-02-2013 CrysAlis171 .NET)
(compiled Feb  1 2013,16:14:44)
;
_computing_data_collection
;
CrysAlisPro, Agilent Technologies,
Version 1.171.36.28 (release 01-02-2013 CrysAlis171 .NET)
(compiled Feb  1 2013,16:14:44)
;
_computing_data_reduction
;
CrysAlisPro, Agilent Technologies,
Version 1.171.36.28 (release 01-02-2013 CrysAlis171 .NET)
(compiled Feb  1 2013,16:14:44)
;
_computing_molecular_graphics
;
O. V. Dolomanov, L. J. Bourhis, R. J. Gildea, J. A. K. Howard and H. Puschmann,
OLEX2: a complete structure solution, refinement and analysis program.
J. Appl. Cryst. (2009). 42, 339-341.
;
_computing_publication_material
;
O. V. Dolomanov, L. J. Bourhis, R. J. Gildea, J. A. K. Howard and H. Puschmann,
OLEX2: a complete structure solution, refinement and analysis program.
J. Appl. Cryst. (2009). 42, 339-341.
;
_computing_structure_refinement
;
SHELXL, G.M. Sheldrick, Acta Cryst.
(2008). A64, 112-122
;
_computing_structure_solution 'SUPERFLIP, J. Appl. Cryst. (2007) 40, 786-790'
_diffrn_ambient_temperature 301.19(10)
_diffrn_detector_area_resol_mean 16.0733
_diffrn_measured_fraction_theta_full 0.9387
_diffrn_measured_fraction_theta_max 0.9899
_diffrn_measurement_details
;
  1 omega  -55.00  -17.50   1.5000    2.0000
omega____ theta____ kappa____ phi______ frames
    -        0.0000  -38.0000    0.0000 25

  2 omega  -78.00  -49.50   1.5000    2.0000
omega____ theta____ kappa____ phi______ frames
    -        0.0000  178.0000    0.0000 19

  3 omega  -69.00  -36.00   1.5000    2.0000
omega____ theta____ kappa____ phi______ frames
    -        0.0000  178.0000  -30.0000 22

  4 omega -108.00  -81.00   1.5000    2.0000
omega____ theta____ kappa____ phi______ frames
    -      -42.5000  -38.0000  150.0000 18

  5 omega   94.00  125.50   1.5000    2.0000
omega____ theta____ kappa____ phi______ frames
    -       56.0000   38.0000  120.0000 21

  6 omega  103.00  128.50   1.5000    2.0000
omega____ theta____ kappa____ phi______ frames
    -       56.0000   38.0000  -60.0000 17

  7 omega   27.00   78.00   1.5000    2.0000
omega____ theta____ kappa____ phi______ frames
    -       56.0000  -57.0000 -120.0000 34

  8 omega   26.00   62.00   1.5000    2.0000
omega____ theta____ kappa____ phi______ frames
    -       56.0000   38.0000  -60.0000 24

  9 omega   27.00   90.00   1.5000    2.0000
omega____ theta____ kappa____ phi______ frames
    -       56.0000   38.0000  120.0000 42

 10 omega   39.00  115.50   1.5000    3.0000
omega____ theta____ kappa____ phi______ frames
    -      112.0000 -111.0000 -180.0000 51

 11 omega  104.00  143.00   1.5000    3.0000
omega____ theta____ kappa____ phi______ frames
    -      112.0000  -77.0000 -120.0000 26

 12 omega   55.00   94.00   1.5000    3.0000
omega____ theta____ kappa____ phi______ frames
    -      112.0000  -77.0000 -120.0000 26

 13 omega   44.00  104.00   1.5000    3.0000
omega____ theta____ kappa____ phi______ frames
    -      112.0000  -50.0000  -30.0000 40

 14 omega   84.00  135.00   1.5000    3.0000
omega____ theta____ kappa____ phi______ frames
    -      112.0000   38.0000  -30.0000 34

 15 omega   42.00   85.50   1.5000    3.0000
omega____ theta____ kappa____ phi______ frames
    -      112.0000  -38.0000 -180.0000 29

 16 omega   45.00   78.00   1.5000    3.0000
omega____ theta____ kappa____ phi______ frames
    -      112.0000  -38.0000  120.0000 22

 17 omega  126.00  151.50   1.5000    3.0000
omega____ theta____ kappa____ phi______ frames
    -      112.0000   63.0000  -30.0000 17

 18 omega   87.00  114.00   1.5000    3.0000
omega____ theta____ kappa____ phi______ frames
    -      112.0000   63.0000  -30.0000 18

 19 omega   45.00   70.50   1.5000    3.0000
omega____ theta____ kappa____ phi______ frames
    -      112.0000  -63.0000 -150.0000 17

 20 omega  129.00  178.50   1.5000    3.0000
omega____ theta____ kappa____ phi______ frames
    -      112.0000   38.0000  -90.0000 33

 21 omega   40.00   73.00   1.5000    3.0000
omega____ theta____ kappa____ phi______ frames
    -      112.0000 -111.0000    0.0000 22

 22 omega   87.00  141.00   1.5000    3.0000
omega____ theta____ kappa____ phi______ frames
    -      112.0000   63.0000 -150.0000 36

 23 omega  132.00  168.00   1.5000    3.0000
omega____ theta____ kappa____ phi______ frames
    -      112.0000   38.0000    0.0000 24
;
_diffrn_measurement_device_type 'SuperNova, Dual, Cu at zero, Eos'
_diffrn_measurement_method '\w scans'
_diffrn_orient_matrix_UB_11 0.0434922000
_diffrn_orient_matrix_UB_12 -0.0934679000
_diffrn_orient_matrix_UB_13 -0.0447085000
_diffrn_orient_matrix_UB_21 -0.0198033000
_diffrn_orient_matrix_UB_22 0.0691179000
_diffrn_orient_matrix_UB_23 -0.0663983000
_diffrn_orient_matrix_UB_31 0.0917681000
_diffrn_orient_matrix_UB_32 0.0592415000
_diffrn_orient_matrix_UB_33 0.0068528000
_diffrn_radiation_monochromator mirror
_diffrn_radiation_type 'Cu K\a'
_diffrn_radiation_wavelength 1.5418
_diffrn_reflns_av_R_equivalents 0.0299
_diffrn_reflns_av_unetI/netI 0.0265
_diffrn_reflns_limit_h_max 18
_diffrn_reflns_limit_h_min -16
_diffrn_reflns_limit_k_max 14
_diffrn_reflns_limit_k_min -11
_diffrn_reflns_limit_l_max 22
_diffrn_reflns_limit_l_min -23
_diffrn_reflns_number 10791
_diffrn_reflns_theta_full 69.50
_diffrn_reflns_theta_max 70.06
_diffrn_reflns_theta_min 4.61
_diffrn_source 'SuperNova (Cu) x-ray Source'
_exptl_absorpt_coefficient_mu 0.758
_exptl_absorpt_correction_T_max 1.00000
_exptl_absorpt_correction_T_min 0.81969
_exptl_absorpt_correction_type multi-scan
_exptl_absorpt_process_details
;
CrysAlisPro, Agilent Technologies,
Version 1.171.36.28 (release 01-02-2013 CrysAlis171 .NET)
(compiled Feb  1 2013,16:14:44)
empirical absorption correction using spherical harmonics,
 implemented in SCALE3 ABSPACK scaling algorithm.
;
_exptl_crystal_colour 'clear light colourless'
_exptl_crystal_density_diffrn 1.305
_exptl_crystal_description block
_exptl_crystal_F_000 1416
_exptl_crystal_size_max 0.27
_exptl_crystal_size_mid 0.24
_exptl_crystal_size_min 0.12
_refine_diff_density_max 0.259
_refine_diff_density_min -0.180
_refine_diff_density_rms 0.037
_refine_ls_extinction_coef 0.00059(10)
_refine_ls_extinction_expression Fc^*^=kFc[1+0.001xFc^2^\l^3^/sin(2\q)]^-1/4^
_refine_ls_extinction_method SHELXL
_refine_ls_goodness_of_fit_ref 1.023
_refine_ls_hydrogen_treatment mixed
_refine_ls_matrix_type full
_refine_ls_number_parameters 222
_refine_ls_number_reflns 3193
_refine_ls_number_restraints 0
_refine_ls_restrained_S_all 1.023
_refine_ls_R_factor_all 0.0499
_refine_ls_R_factor_gt 0.0379
_refine_ls_shift/su_max 0.000
_refine_ls_shift/su_mean 0.000
_refine_ls_structure_factor_coef Fsqd
_refine_ls_weighting_details 'calc w=1/[\s^2^(Fo^2^)+(0.0567P)^2^+0.4675P] where P=(Fo^2^+2Fc^2^)/3'
_refine_ls_weighting_scheme calc
_refine_ls_wR_factor_gt 0.0988
_refine_ls_wR_factor_ref 0.1085
_reflns_number_gt 2550
_reflns_number_total 3193
_reflns_threshold_expression >2sigma(I)
_cod_data_source_file jo401936v_si_005.cif
_cod_data_source_block luol0108
_cod_database_code 4028734
_reflns_odcompleteness_completeness 93.87
_reflns_odcompleteness_iscentric 1
_reflns_odcompleteness_theta 74.33
_olex2_refinement_description
;
1. Fixed Uiso
 At 1.2 times of:
  All C(H) groups, All C(H,H) groups
 At 1.5 times of:
  All C(H,H,H) groups
2.a Ternary CH refined with riding coordinates:
 C5(H5)
2.b Secondary CH2 refined with riding coordinates:
 C2(H2A,H2B), C3(H3A,H3B), C17(H17A,H17B)
2.c Aromatic/amide H refined with riding coordinates:
 C9(H9), C12(H12), C14(H14), C16(H16)
2.d Idealised Me refined as rotating group:
 C15(H15A,H15B,H15C), C18(H18A,H18B,H18C), C19(H19A,H19B,H19C), C1A(H1AA,H1AB,
 H1AC)
;

loop_
_space_group_symop_id
_space_group_symop_operation_xyz
1 'x, y, z'
2 '-x+1/2, -y, z+1/2'
3 'x+1/2, -y+1/2, -z'
4 '-x, y+1/2, -z+1/2'
5 '-x, -y, -z'
6 'x-1/2, y, -z-1/2'
7 '-x-1/2, y-1/2, z'
8 'x, -y-1/2, z-1/2'

loop_
_atom_site_label
_atom_site_type_symbol
_atom_site_fract_x
_atom_site_fract_y
_atom_site_fract_z
_atom_site_U_iso_or_equiv
_atom_site_adp_type
_atom_site_occupancy
_atom_site_symmetry_multiplicity
_atom_site_calc_flag
_atom_site_refinement_flags
O1 O 0.57190(8) 0.63811(9) 0.57756(7) 0.0445(3) Uani 1 1 d .
O2 O 0.34716(7) 0.80870(9) 0.67013(6) 0.0422(3) Uani 1 1 d .
O3 O 0.37489(8) 0.71726(10) 0.56802(7) 0.0466(3) Uani 1 1 d .
N4 N 0.47035(8) 0.85276(9) 0.60946(7) 0.0318(3) Uani 1 1 d .
O5 O 0.72065(8) 0.67740(11) 0.57913(8) 0.0542(3) Uani 1 1 d .
N6 N 0.61749(8) 0.81469(10) 0.55787(7) 0.0368(3) Uani 1 1 d .
C1 C 0.64340(10) 0.70762(13) 0.57211(8) 0.0375(3) Uani 1 1 d .
C2 C 0.63415(9) 0.98713(12) 0.49954(8) 0.0348(3) Uani 1 1 d .
H2A H 0.6381 0.9653 0.4509 0.042 Uiso 1 1 calc R
H2B H 0.6575 1.0634 0.5049 0.042 Uiso 1 1 calc R
C3 C 0.68446(10) 0.90399(13) 0.54561(9) 0.0396(4) Uani 1 1 d .
H3A H 0.7370 0.8741 0.5221 0.047 Uiso 1 1 calc R
H3B H 0.7028 0.9393 0.5889 0.047 Uiso 1 1 calc R
C5 C 0.52496(9) 0.85207(11) 0.54567(8) 0.0305(3) Uani 1 1 d .
H5 H 0.4962 0.8089 0.5082 0.037 Uiso 1 1 calc R
C7 C 0.39409(9) 0.78586(11) 0.61229(8) 0.0343(3) Uani 1 1 d .
C8 C 0.53694(9) 0.97904(11) 0.52605(8) 0.0294(3) Uani 1 1 d .
C9 C 0.55517(10) 1.13802(12) 0.62071(8) 0.0373(3) Uani 1 1 d .
H9 H 0.5859 1.1868 0.5910 0.045 Uiso 1 1 calc R
C10 C 0.52681(9) 1.03295(12) 0.59766(8) 0.0306(3) Uani 1 1 d .
C11 C 0.48444(9) 0.95846(11) 0.64365(8) 0.0319(3) Uani 1 1 d .
C12 C 0.53695(12) 1.16961(13) 0.68908(9) 0.0438(4) Uani 1 1 d .
H12 H 0.5551 1.2405 0.7051 0.053 Uiso 1 1 calc R
C13 C 0.25684(11) 0.75820(14) 0.68026(10) 0.0465(4) Uani 1 1 d .
C14 C 0.49236(11) 1.09694(14) 0.73332(9) 0.0439(4) Uani 1 1 d .
H14 H 0.4794 1.1204 0.7785 0.053 Uiso 1 1 calc R
C15 C 0.26463(13) 0.63012(17) 0.68567(13) 0.0657(6) Uani 1 1 d .
H15A H 0.2842 0.5998 0.6418 0.099 Uiso 1 1 calc R
H15B H 0.2072 0.5986 0.6975 0.099 Uiso 1 1 calc R
H15C H 0.3075 0.6110 0.7211 0.099 Uiso 1 1 calc R
C16 C 0.46635(10) 0.98889(13) 0.71172(9) 0.0393(3) Uani 1 1 d .
H16 H 0.4378 0.9391 0.7421 0.047 Uiso 1 1 calc R
C17 C 0.59245(14) 0.51987(14) 0.58843(12) 0.0555(5) Uani 1 1 d .
H17A H 0.6274 0.5105 0.6306 0.067 Uiso 1 1 calc R
H17B H 0.6270 0.4906 0.5496 0.067 Uiso 1 1 calc R
C18 C 0.19589(12) 0.79493(18) 0.62147(13) 0.0629(5) Uani 1 1 d .
H18A H 0.1949 0.8762 0.6189 0.094 Uiso 1 1 calc R
H18B H 0.1362 0.7673 0.6298 0.094 Uiso 1 1 calc R
H18C H 0.2178 0.7646 0.5783 0.094 Uiso 1 1 calc R
C19 C 0.22767(14) 0.8098(2) 0.74914(12) 0.0700(6) Uani 1 1 d .
H19A H 0.2670 0.7842 0.7855 0.105 Uiso 1 1 calc R
H19B H 0.1673 0.7868 0.7594 0.105 Uiso 1 1 calc R
H19C H 0.2303 0.8910 0.7460 0.105 Uiso 1 1 calc R
C1A C 0.50540(15) 0.45769(15) 0.59445(11) 0.0606(5) Uani 1 1 d .
H1AA H 0.4708 0.4691 0.5529 0.091 Uiso 1 1 calc R
H1AB H 0.4726 0.4859 0.6338 0.091 Uiso 1 1 calc R
H1AC H 0.5169 0.3782 0.6005 0.091 Uiso 1 1 calc R

loop_
_atom_site_aniso_label
_atom_site_aniso_U_11
_atom_site_aniso_U_22
_atom_site_aniso_U_33
_atom_site_aniso_U_23
_atom_site_aniso_U_13
_atom_site_aniso_U_12
O1 0.0388(6) 0.0270(5) 0.0676(8) 0.0071(5) 0.0028(5) 0.0055(4)
O2 0.0336(6) 0.0421(6) 0.0509(7) 0.0011(5) 0.0072(5) -0.0108(5)
O3 0.0379(6) 0.0383(6) 0.0637(8) -0.0091(5) 0.0030(5) -0.0104(5)
N4 0.0271(6) 0.0247(6) 0.0435(7) 0.0015(5) 0.0024(5) -0.0030(4)
O5 0.0356(6) 0.0507(7) 0.0762(9) 0.0089(6) -0.0007(6) 0.0140(5)
N6 0.0252(6) 0.0299(6) 0.0554(8) 0.0042(5) 0.0011(5) 0.0022(5)
C1 0.0338(8) 0.0358(8) 0.0430(8) 0.0018(6) 0.0027(6) 0.0064(6)
C2 0.0264(7) 0.0313(7) 0.0466(8) 0.0011(6) 0.0017(6) -0.0036(5)
C3 0.0256(7) 0.0368(8) 0.0564(9) 0.0023(7) -0.0005(6) -0.0024(6)
C5 0.0255(7) 0.0251(6) 0.0410(8) 0.0003(6) 0.0007(6) 0.0005(5)
C7 0.0285(7) 0.0262(6) 0.0481(8) 0.0045(6) -0.0002(6) -0.0025(5)
C8 0.0248(7) 0.0240(6) 0.0394(7) 0.0005(5) 0.0005(6) -0.0017(5)
C9 0.0361(8) 0.0281(7) 0.0476(9) 0.0004(6) -0.0047(6) -0.0043(6)
C10 0.0271(6) 0.0263(6) 0.0384(7) 0.0001(6) -0.0027(6) -0.0003(5)
C11 0.0279(7) 0.0266(7) 0.0411(8) 0.0009(6) -0.0025(6) -0.0002(5)
C12 0.0502(9) 0.0302(7) 0.0510(9) -0.0068(7) -0.0099(7) -0.0023(7)
C13 0.0305(8) 0.0441(8) 0.0649(11) 0.0072(8) 0.0075(7) -0.0084(7)
C14 0.0499(9) 0.0415(8) 0.0401(8) -0.0063(7) -0.0039(7) 0.0021(7)
C15 0.0462(10) 0.0462(10) 0.1047(17) 0.0187(11) 0.0052(11) -0.0133(8)
C16 0.0405(8) 0.0373(8) 0.0400(8) 0.0020(6) 0.0006(6) -0.0010(6)
C17 0.0608(11) 0.0307(8) 0.0751(13) 0.0076(8) 0.0026(10) 0.0127(8)
C18 0.0363(9) 0.0667(12) 0.0858(15) 0.0076(11) -0.0030(9) 0.0026(9)
C19 0.0530(12) 0.0819(15) 0.0750(15) -0.0002(12) 0.0259(11) -0.0118(11)
C1A 0.0816(14) 0.0340(9) 0.0661(12) 0.0039(8) -0.0026(11) -0.0069(9)

loop_
_atom_type_symbol
_atom_type_description
_atom_type_scat_dispersion_real
_atom_type_scat_dispersion_imag
_atom_type_scat_source
C C 0.0181 0.0091 'International Tables Vol C Tables 4.2.6.8 and 6.1.1.4'
H H 0.0000 0.0000 'International Tables Vol C Tables 4.2.6.8 and 6.1.1.4'
N N 0.0311 0.0180 'International Tables Vol C Tables 4.2.6.8 and 6.1.1.4'
O O 0.0492 0.0322 'International Tables Vol C Tables 4.2.6.8 and 6.1.1.4'

loop_
_geom_angle_atom_site_label_1
_geom_angle_atom_site_label_2
_geom_angle_atom_site_label_3
_geom_angle
_geom_angle_site_symmetry_3
C1 O1 C17 115.56(13) .
C7 O2 C13 120.06(13) .
C7 N4 C5 118.91(12) .
C7 N4 C11 126.99(12) .
C11 N4 C5 107.90(11) .
C1 N6 C3 120.61(12) .
C1 N6 C5 125.67(12) .
C5 N6 C3 113.40(11) .
O1 C1 N6 111.05(13) .
O5 C1 O1 124.23(14) .
O5 C1 N6 124.72(15) .
H2A C2 H2B 109.0 .
C3 C2 H2A 111.1 .
C3 C2 H2B 111.1 .
C3 C2 C8 103.40(12) .
C8 C2 H2A 111.1 .
C8 C2 H2B 111.1 .
N6 C3 C2 102.77(11) .
N6 C3 H3A 111.2 .
N6 C3 H3B 111.2 .
C2 C3 H3A 111.2 .
C2 C3 H3B 111.2 .
H3A C3 H3B 109.1 .
N4 C5 H5 111.9 .
N4 C5 C8 105.08(11) .
N6 C5 N4 112.86(12) .
N6 C5 H5 111.9 .
N6 C5 C8 102.74(11) .
C8 C5 H5 111.9 .
O2 C7 N4 110.25(13) .
O3 C7 O2 126.49(13) .
O3 C7 N4 123.25(14) .
C2 C8 C5 104.37(11) .
C2 C8 C8 115.47(15) 5_676
C5 C8 C8 112.21(13) 5_676
C10 C8 C2 111.50(11) .
C10 C8 C5 99.90(11) .
C10 C8 C8 112.05(14) 5_676
C10 C9 H9 120.6 .
C10 C9 C12 118.87(15) .
C12 C9 H9 120.6 .
C9 C10 C8 129.31(13) .
C9 C10 C11 119.96(14) .
C11 C10 C8 110.71(12) .
C10 C11 N4 108.99(13) .
C16 C11 N4 129.38(14) .
C16 C11 C10 121.55(13) .
C9 C12 H12 119.7 .
C14 C12 C9 120.63(14) .
C14 C12 H12 119.7 .
O2 C13 C15 109.81(14) .
O2 C13 C18 109.36(14) .
O2 C13 C19 102.29(14) .
C15 C13 C19 111.12(17) .
C18 C13 C15 112.45(17) .
C18 C13 C19 111.33(17) .
C12 C14 H14 119.4 .
C12 C14 C16 121.25(15) .
C16 C14 H14 119.4 .
C13 C15 H15A 109.5 .
C13 C15 H15B 109.5 .
C13 C15 H15C 109.5 .
H15A C15 H15B 109.5 .
H15A C15 H15C 109.5 .
H15B C15 H15C 109.5 .
C11 C16 C14 117.66(15) .
C11 C16 H16 121.2 .
C14 C16 H16 121.2 .
O1 C17 H17A 110.2 .
O1 C17 H17B 110.2 .
O1 C17 C1A 107.54(15) .
H17A C17 H17B 108.5 .
C1A C17 H17A 110.2 .
C1A C17 H17B 110.2 .
C13 C18 H18A 109.5 .
C13 C18 H18B 109.5 .
C13 C18 H18C 109.5 .
H18A C18 H18B 109.5 .
H18A C18 H18C 109.5 .
H18B C18 H18C 109.5 .
C13 C19 H19A 109.5 .
C13 C19 H19B 109.5 .
C13 C19 H19C 109.5 .
H19A C19 H19B 109.5 .
H19A C19 H19C 109.5 .
H19B C19 H19C 109.5 .
C17 C1A H1AA 109.5 .
C17 C1A H1AB 109.5 .
C17 C1A H1AC 109.5 .
H1AA C1A H1AB 109.5 .
H1AA C1A H1AC 109.5 .
H1AB C1A H1AC 109.5 .

loop_
_geom_bond_atom_site_label_1
_geom_bond_atom_site_label_2
_geom_bond_distance
_geom_bond_site_symmetry_2
O1 C1 1.3478(19) .
O1 C17 1.4425(19) .
O2 C7 1.3398(19) .
O2 C13 1.4837(18) .
O3 C7 1.2079(19) .
N4 C5 1.4705(19) .
N4 C7 1.3839(18) .
N4 C11 1.4243(18) .
O5 C1 1.2119(19) .
N6 C1 1.3483(19) .
N6 C3 1.4693(18) .
N6 C5 1.4657(17) .
C2 H2A 0.9700 .
C2 H2B 0.9700 .
C2 C3 1.518(2) .
C2 C8 1.5377(18) .
C3 H3A 0.9700 .
C3 H3B 0.9700 .
C5 H5 0.9800 .
C5 C8 1.5541(18) .
C8 C8 1.567(3) 5_676
C8 C10 1.522(2) .
C9 H9 0.9300 .
C9 C10 1.382(2) .
C9 C12 1.392(2) .
C10 C11 1.396(2) .
C11 C16 1.382(2) .
C12 H12 0.9300 .
C12 C14 1.377(2) .
C13 C15 1.518(3) .
C13 C18 1.512(3) .
C13 C19 1.519(3) .
C14 H14 0.9300 .
C14 C16 1.395(2) .
C15 H15A 0.9600 .
C15 H15B 0.9600 .
C15 H15C 0.9600 .
C16 H16 0.9300 .
C17 H17A 0.9700 .
C17 H17B 0.9700 .
C17 C1A 1.494(3) .
C18 H18A 0.9600 .
C18 H18B 0.9600 .
C18 H18C 0.9600 .
C19 H19A 0.9600 .
C19 H19B 0.9600 .
C19 H19C 0.9600 .
C1A H1AA 0.9600 .
C1A H1AB 0.9600 .
C1A H1AC 0.9600 .

loop_
_geom_torsion_atom_site_label_1
_geom_torsion_atom_site_label_2
_geom_torsion_atom_site_label_3
_geom_torsion_atom_site_label_4
_geom_torsion
_geom_torsion_site_symmetry_1
_geom_torsion_site_symmetry_4
N4 C5 C8 C2 141.47(12) . .
N4 C5 C8 C8 -92.79(16) . 5_676
N4 C5 C8 C10 26.08(13) . .
N4 C11 C16 C14 175.86(14) . .
N6 C5 C8 C2 23.21(14) . .
N6 C5 C8 C8 148.95(15) . 5_676
N6 C5 C8 C10 -92.18(12) . .
C1 O1 C17 C1A 178.93(15) . .
C1 N6 C3 C2 153.56(14) . .
C1 N6 C5 N4 71.93(19) . .
C1 N6 C5 C8 -175.44(15) . .
C2 C8 C10 C9 49.29(19) . .
C2 C8 C10 C11 -128.72(13) . .
C3 N6 C1 O1 -176.43(14) . .
C3 N6 C1 O5 3.6(3) . .
C3 N6 C5 N4 -114.50(14) . .
C3 N6 C5 C8 -1.87(16) . .
C3 C2 C8 C5 -35.82(14) . .
C3 C2 C8 C8 -159.48(14) . 5_676
C3 C2 C8 C10 71.13(14) . .
C5 N4 C7 O2 -171.90(11) . .
C5 N4 C7 O3 8.3(2) . .
C5 N4 C11 C10 13.89(15) . .
C5 N4 C11 C16 -162.70(14) . .
C5 N6 C1 O1 -3.3(2) . .
C5 N6 C1 O5 176.70(16) . .
C5 N6 C3 C2 -20.37(17) . .
C5 C8 C10 C9 159.14(15) . .
C5 C8 C10 C11 -18.87(14) . .
C7 O2 C13 C15 64.3(2) . .
C7 O2 C13 C18 -59.51(19) . .
C7 O2 C13 C19 -177.62(15) . .
C7 N4 C5 N6 -120.24(13) . .
C7 N4 C5 C8 128.58(13) . .
C7 N4 C11 C10 -137.67(14) . .
C7 N4 C11 C16 45.7(2) . .
C8 C2 C3 N6 33.86(15) . .
C8 C8 C10 C9 -81.9(2) 5_676 .
C8 C8 C10 C11 100.12(16) 5_676 .
C8 C10 C11 N4 4.14(16) . .
C8 C10 C11 C16 -178.95(13) . .
C9 C10 C11 N4 -174.08(12) . .
C9 C10 C11 C16 2.8(2) . .
C9 C12 C14 C16 1.7(3) . .
C10 C9 C12 C14 0.8(2) . .
C10 C11 C16 C14 -0.3(2) . .
C11 N4 C5 N6 85.52(13) . .
C11 N4 C5 C8 -25.67(14) . .
C11 N4 C7 O2 -23.1(2) . .
C11 N4 C7 O3 157.14(15) . .
C12 C9 C10 C8 179.16(14) . .
C12 C9 C10 C11 -3.0(2) . .
C12 C14 C16 C11 -1.9(2) . .
C13 O2 C7 O3 -8.0(2) . .
C13 O2 C7 N4 172.21(12) . .
C17 O1 C1 O5 -3.7(2) . .
C17 O1 C1 N6 176.25(15) . .
